data_4071097
loop_
_publ_author_name
'Weber, Immo'
'Heinemann, Frank W.'
'Bauer, Walter'
'Superchi, Stefano'
'Zahl, Achim'
'Richter, Daniela'
'Zenneck, Ulrich'

_publ_section_title
;
 Diastereoselective Routes to
 [Amino{\s(P):\h6-(ansa-phosphinite)benzene}chlororuthenium(II)] PF6Salts:
 Kinetic versus Thermodynamic Preferences
;
_journal_issue 16
_journal_name_full Organometallics
_journal_page_first 4116
_journal_paper_doi 10.1021/om701257m
_journal_volume 27
_journal_year 2008
_chemical_absolute_configuration ad
_chemical_formula_moiety
;
 C27 H27 Cl F N O2 P Ru, F6 P, 0.5(C H4 O)
;
_chemical_formula_sum 'C27.5 H29 Cl F7 N O2.5 P2 Ru'
_chemical_formula_weight 744.98
_chemical_name_systematic
; 
 ? 
;
_space_group_IT_number 1
_symmetry_cell_setting triclinic
_symmetry_space_group_name_Hall 'P 1'
_symmetry_space_group_name_H-M 'P 1'
_atom_sites_solution_hydrogens geom
_atom_sites_solution_primary direct
_atom_sites_solution_secondary difmap
_audit_creation_method SHELXL-97
_cell_angle_alpha 76.588(5)
_cell_angle_beta 89.832(5)
_cell_angle_gamma 60.962(5)
_cell_formula_units_Z 2
_cell_length_a 10.9667(9)
_cell_length_b 10.9759(7)
_cell_length_c 14.2777(7)
_cell_measurement_reflns_used 320
_cell_measurement_temperature 100(2)
_cell_measurement_theta_max 20.00
_cell_measurement_theta_min 6.00
_cell_volume 1449.39(19)
_computing_cell_refinement 'EVALCCD (Bruker-Nonius, 2002)'
_computing_data_collection 'COLLECT (Bruker-Nonius, 2002)'
_computing_data_reduction 'EVALCCD (Bruker-Nonius, 2002)'
_computing_molecular_graphics 'SHELXTL 6.12 (Bruker AXS, 2002)'
_computing_publication_material 'SHELXTL 6.12 (Bruker AXS, 2002)'
_computing_structure_refinement 'SHELXTL 6.12 (Bruker AXS, 2002)'
_computing_structure_solution 'SHELXTL 6.12 (Bruker AXS, 2002)'
_diffrn_ambient_temperature 100(2)
_diffrn_detector_area_resol_mean 9
_diffrn_measured_fraction_theta_full 0.998
_diffrn_measured_fraction_theta_max 0.998
_diffrn_measurement_device_type 'Bruker-Nonius KappaCCD'
_diffrn_measurement_method
;
 \w-rotations with 2.0 \% and 24 sec per frame
;
_diffrn_radiation_monochromator graphite
_diffrn_radiation_source 'fine-focus sealed tube'
_diffrn_radiation_type MoK\a
_diffrn_radiation_wavelength 0.71073
_diffrn_reflns_av_R_equivalents 0.0564
_diffrn_reflns_av_sigmaI/netI 0.0594
_diffrn_reflns_limit_h_max 14
_diffrn_reflns_limit_h_min -14
_diffrn_reflns_limit_k_max 14
_diffrn_reflns_limit_k_min -13
_diffrn_reflns_limit_l_max 18
_diffrn_reflns_limit_l_min -18
_diffrn_reflns_number 43503
_diffrn_reflns_theta_full 27.87
_diffrn_reflns_theta_max 27.87
_diffrn_reflns_theta_min 3.19
_exptl_absorpt_coefficient_mu 0.819
_exptl_absorpt_correction_T_max 0.894
_exptl_absorpt_correction_T_min 0.790
_exptl_absorpt_correction_type integration
_exptl_absorpt_process_details
;
 Gaussian integration (Coppens, 1970)
;
_exptl_crystal_colour orange
_exptl_crystal_density_diffrn 1.707
_exptl_crystal_density_method 'not measured'
_exptl_crystal_description prism
_exptl_crystal_F_000 750
_exptl_crystal_size_max 0.28
_exptl_crystal_size_mid 0.28
_exptl_crystal_size_min 0.14
_refine_diff_density_max 0.834
_refine_diff_density_min -0.535
_refine_diff_density_rms 0.099
_refine_ls_abs_structure_details
;
 Flack H D (1983), Acta Cryst. A39, 876-881
 5835 Friedel pairs used in the refinement of Flack parameter
;
_refine_ls_abs_structure_Flack -0.012(19)
_refine_ls_extinction_method none
_refine_ls_goodness_of_fit_ref 1.022
_refine_ls_hydrogen_treatment constr
_refine_ls_matrix_type full
_refine_ls_number_parameters 761
_refine_ls_number_reflns 12743
_refine_ls_number_restraints 3
_refine_ls_restrained_S_all 1.022
_refine_ls_R_factor_all 0.0531
_refine_ls_R_factor_gt 0.0359
_refine_ls_shift/su_max 0.001
_refine_ls_shift/su_mean 0.000
_refine_ls_structure_factor_coef Fsqd
_refine_ls_weighting_details 'calc w=1/[\s^2^(Fo^2^)+(0.0425P)^2^+0.0000P] where P=(Fo^2^+2Fc^2^)/3'
_refine_ls_weighting_scheme calc
_refine_ls_wR_factor_gt 0.0743
_refine_ls_wR_factor_ref 0.0792
_reflns_number_gt 10553
_reflns_number_total 12743
_reflns_threshold_expression >2sigma(I)
_cod_data_source_file om701257m-file004.cif
_cod_data_source_block iw0404
_cod_original_sg_symbol_Hall P1
_cod_original_sg_symbol_H-M P1
_cod_original_formula_sum 'C27.50 H29 Cl F7 N O2.50 P2 Ru'
_cod_database_code 4071097

loop_
_symmetry_equiv_pos_as_xyz
'x, y, z'

loop_
_atom_site_label
_atom_site_type_symbol
_atom_site_fract_x
_atom_site_fract_y
_atom_site_fract_z
_atom_site_U_iso_or_equiv
_atom_site_adp_type
_atom_site_occupancy
_atom_site_symmetry_multiplicity
_atom_site_calc_flag
_atom_site_refinement_flags
Ru1 Ru 0.66149(3) 0.44275(3) 0.318731(19) 0.01430(10) Uani 1 1 d .
Cl1 Cl 0.63301(15) 0.31179(15) 0.21664(10) 0.0227(3) Uani 1 1 d .
P1 P 0.60550(14) 0.62495(14) 0.18033(9) 0.0131(3) Uani 1 1 d .
N1 N 0.8747(4) 0.3409(5) 0.2855(3) 0.0193(10) Uani 1 1 d .
H1B H 0.8736 0.3246 0.2253 0.023 Uiso 1 1 calc R
H1C H 0.9073 0.4047 0.2814 0.023 Uiso 1 1 calc R
O1 O 0.6053(4) 0.7638(4) 0.2019(3) 0.0201(8) Uani 1 1 d .
O2 O 0.4905(3) 0.8312(4) 0.4329(2) 0.0365(8) Uani 1 1 d .
F1 F 1.2416(3) -0.1755(3) 0.5544(2) 0.0418(8) Uani 1 1 d .
C1 C 0.7200(5) 0.4754(6) 0.4525(4) 0.0220(12) Uani 1 1 d .
H1A H 0.8002 0.4833 0.4660 0.026 Uiso 1 1 calc R
C2 C 0.7282(6) 0.3386(6) 0.4809(4) 0.0238(12) Uani 1 1 d .
H2A H 0.8116 0.2580 0.5183 0.029 Uiso 1 1 calc R
C3 C 0.6176(6) 0.3190(7) 0.4557(4) 0.0231(12) Uani 1 1 d .
H3A H 0.6248 0.2265 0.4732 0.028 Uiso 1 1 calc R
C4 C 0.4907(6) 0.4464(7) 0.4014(4) 0.0270(14) Uani 1 1 d .
H4A H 0.4153 0.4360 0.3798 0.032 Uiso 1 1 calc R
C5 C 0.4764(6) 0.5833(6) 0.3801(4) 0.0235(13) Uani 1 1 d .
H5A H 0.3892 0.6658 0.3497 0.028 Uiso 1 1 calc R
C6 C 0.5942(6) 0.5994(6) 0.4043(3) 0.0187(11) Uani 1 1 d .
C7 C 0.5813(5) 0.7462(5) 0.3754(3) 0.0225(11) Uani 1 1 d .
H7A H 0.6762 0.7355 0.3876 0.027 Uiso 1 1 calc R
C8 C 0.5179(5) 0.8337(5) 0.2706(4) 0.0266(12) Uani 1 1 d .
H8A H 0.4233 0.8458 0.2584 0.032 Uiso 1 1 calc R
H8B H 0.5070 0.9310 0.2608 0.032 Uiso 1 1 calc R
C9 C 0.5559(7) 0.8064(8) 0.5266(4) 0.0625(18) Uani 1 1 d .
H9A H 0.4850 0.8636 0.5639 0.094 Uiso 1 1 calc R
H9B H 0.6280 0.8350 0.5199 0.094 Uiso 1 1 calc R
H9C H 0.5996 0.7036 0.5605 0.094 Uiso 1 1 calc R
C11 C 0.4370(5) 0.6996(5) 0.1099(3) 0.0140(10) Uani 1 1 d .
C12 C 0.4019(6) 0.8091(5) 0.0250(4) 0.0220(12) Uani 1 1 d .
H12A H 0.4664 0.8414 0.0051 0.026 Uiso 1 1 calc R
C13 C 0.2720(6) 0.8709(6) -0.0306(4) 0.0272(13) Uani 1 1 d .
H13A H 0.2483 0.9457 -0.0885 0.033 Uiso 1 1 calc R
C14 C 0.1778(6) 0.8252(5) -0.0031(3) 0.0204(12) Uani 1 1 d .
H14A H 0.0893 0.8689 -0.0415 0.025 Uiso 1 1 calc R
C15 C 0.2115(6) 0.7157(6) 0.0806(4) 0.0219(11) Uani 1 1 d .
H15A H 0.1465 0.6838 0.0995 0.026 Uiso 1 1 calc R
C16 C 0.3410(5) 0.6525(5) 0.1371(4) 0.0173(11) Uani 1 1 d .
H16A H 0.3643 0.5771 0.1945 0.021 Uiso 1 1 calc R
C21 C 0.7273(5) 0.5927(5) 0.0882(4) 0.0142(11) Uani 1 1 d .
C22 C 0.7143(6) 0.5263(6) 0.0201(4) 0.0230(12) Uani 1 1 d .
H22A H 0.6472 0.4948 0.0238 0.028 Uiso 1 1 calc R
C23 C 0.7985(6) 0.5062(6) -0.0528(4) 0.0226(12) Uani 1 1 d .
H23A H 0.7907 0.4594 -0.0988 0.027 Uiso 1 1 calc R
C24 C 0.8953(6) 0.5546(7) -0.0590(4) 0.0263(13) Uani 1 1 d .
H24A H 0.9521 0.5434 -0.1102 0.032 Uiso 1 1 calc R
C25 C 0.9079(6) 0.6192(6) 0.0103(4) 0.0239(13) Uani 1 1 d .
H25A H 0.9759 0.6495 0.0070 0.029 Uiso 1 1 calc R
C26 C 0.8232(6) 0.6408(6) 0.0848(4) 0.0171(11) Uani 1 1 d .
H26A H 0.8310 0.6869 0.1314 0.021 Uiso 1 1 calc R
C31 C 0.9740(6) 0.2051(5) 0.3540(4) 0.0163(11) Uani 1 1 d .
C32 C 0.9807(6) 0.0785(7) 0.3490(4) 0.0322(14) Uani 1 1 d .
H32A H 0.9231 0.0796 0.2989 0.039 Uiso 1 1 calc R
C33 C 1.0710(6) -0.0514(5) 0.4165(4) 0.0309(13) Uani 1 1 d .
H33A H 1.0753 -0.1392 0.4140 0.037 Uiso 1 1 calc R
C34 C 1.1533(5) -0.0480(5) 0.4865(4) 0.0237(12) Uani 1 1 d .
C35 C 1.1494(6) 0.0736(6) 0.4939(4) 0.0241(12) Uani 1 1 d .
H35A H 1.2079 0.0713 0.5440 0.029 Uiso 1 1 calc R
C36 C 1.0579(6) 0.2030(6) 0.4266(4) 0.0224(13) Uani 1 1 d .
H36A H 1.0534 0.2903 0.4307 0.027 Uiso 1 1 calc R
Ru2 Ru 0.43530(3) 0.36425(3) 0.783911(19) 0.01463(10) Uani 1 1 d .
Cl2 Cl 0.45399(14) 0.51486(14) 0.87388(10) 0.0203(3) Uani 1 1 d .
P2 P 0.49354(15) 0.19640(14) 0.92993(10) 0.0155(3) Uani 1 1 d .
N2 N 0.2189(4) 0.4641(5) 0.8165(3) 0.0167(10) Uani 1 1 d .
H2B H 0.1847 0.4035 0.8124 0.020 Uiso 1 1 calc R
H2C H 0.2205 0.4688 0.8799 0.020 Uiso 1 1 calc R
O3 O 0.5107(4) 0.0456(4) 0.9177(3) 0.0206(8) Uani 1 1 d .
O4 O 0.4495(3) 0.0162(3) 0.7277(2) 0.0332(7) Uani 1 1 d .
F2 F -0.1719(3) 1.0098(3) 0.5909(2) 0.0394(8) Uani 1 1 d .
C41 C 0.3996(6) 0.2894(6) 0.6605(4) 0.0277(13) Uani 1 1 d .
H41A H 0.3311 0.2629 0.6503 0.033 Uiso 1 1 calc R
C42 C 0.3666(6) 0.4357(7) 0.6221(4) 0.0320(15) Uani 1 1 d .
H42A H 0.2786 0.5050 0.5842 0.038 Uiso 1 1 calc R
C43 C 0.4649(6) 0.4757(6) 0.6408(4) 0.0318(15) Uani 1 1 d .
H43A H 0.4430 0.5731 0.6161 0.038 Uiso 1 1 calc R
C44 C 0.5979(6) 0.3721(6) 0.6966(4) 0.0219(13) Uani 1 1 d .
H44A H 0.6631 0.3999 0.7125 0.026 Uiso 1 1 calc R
C45 C 0.6296(6) 0.2269(6) 0.7276(4) 0.0220(13) Uani 1 1 d .
H45A H 0.7211 0.1553 0.7596 0.026 Uiso 1 1 calc R
C46 C 0.5309(6) 0.1845(6) 0.7128(4) 0.0244(13) Uani 1 1 d .
C47 C 0.5677(5) 0.0275(5) 0.7528(4) 0.0266(12) Uani 1 1 d .
H47A H 0.6458 -0.0320 0.7187 0.032 Uiso 1 1 calc R
C48 C 0.6189(6) -0.0317(6) 0.8621(4) 0.0309(12) Uani 1 1 d .
H48A H 0.6472 -0.1354 0.8823 0.037 Uiso 1 1 calc R
H48B H 0.7026 -0.0232 0.8757 0.037 Uiso 1 1 calc R
C49 C 0.4727(6) -0.1287(6) 0.7516(4) 0.0483(14) Uani 1 1 d .
H49A H 0.3906 -0.1283 0.7242 0.072 Uiso 1 1 calc R
H49B H 0.4870 -0.1666 0.8223 0.072 Uiso 1 1 calc R
H49C H 0.5562 -0.1899 0.7246 0.072 Uiso 1 1 calc R
C51 C 0.3692(6) 0.2327(6) 1.0149(4) 0.0171(12) Uani 1 1 d .
C52 C 0.2799(6) 0.1735(7) 1.0266(4) 0.0286(15) Uani 1 1 d .
H52A H 0.2782 0.1195 0.9839 0.034 Uiso 1 1 calc R
C53 C 0.1935(6) 0.1930(7) 1.1005(5) 0.0337(16) Uani 1 1 d .
H53A H 0.1377 0.1477 1.1104 0.040 Uiso 1 1 calc R
C54 C 0.1899(6) 0.2786(7) 1.1588(5) 0.0335(15) Uani 1 1 d .
H54A H 0.1301 0.2935 1.2083 0.040 Uiso 1 1 calc R
C55 C 0.2713(7) 0.3418(7) 1.1462(4) 0.0355(15) Uani 1 1 d .
H55A H 0.2660 0.4021 1.1860 0.043 Uiso 1 1 calc R
C56 C 0.3630(6) 0.3192(6) 1.0750(4) 0.0229(12) Uani 1 1 d .
H56A H 0.4205 0.3625 1.0677 0.027 Uiso 1 1 calc R
C61 C 0.6584(5) 0.1367(5) 1.0025(3) 0.0158(11) Uani 1 1 d .
C62 C 0.6945(6) 0.0277(6) 1.0894(4) 0.0278(13) Uani 1 1 d .
H62A H 0.6311 -0.0061 1.1094 0.033 Uiso 1 1 calc R
C63 C 0.8207(6) -0.0296(6) 1.1449(4) 0.0330(15) Uani 1 1 d .
H63A H 0.8454 -0.1038 1.2032 0.040 Uiso 1 1 calc R
C64 C 0.9121(6) 0.0203(6) 1.1162(4) 0.0259(13) Uani 1 1 d .
H64A H 0.9997 -0.0197 1.1549 0.031 Uiso 1 1 calc R
C65 C 0.8771(6) 0.1287(6) 1.0310(4) 0.0225(12) Uani 1 1 d .
H65A H 0.9406 0.1625 1.0113 0.027 Uiso 1 1 calc R
C66 C 0.7475(5) 0.1879(6) 0.9743(4) 0.0188(11) Uani 1 1 d .
H66A H 0.7219 0.2633 0.9165 0.023 Uiso 1 1 calc R
C71 C 0.1183(6) 0.6089(6) 0.7560(4) 0.0169(12) Uani 1 1 d .
C72 C 0.1067(6) 0.7285(6) 0.7788(4) 0.0222(12) Uani 1 1 d .
H72A H 0.1669 0.7179 0.8314 0.027 Uiso 1 1 calc R
C73 C 0.0072(6) 0.8640(6) 0.7248(4) 0.0304(12) Uani 1 1 d .
H73A H -0.0058 0.9476 0.7421 0.036 Uiso 1 1 calc R
C74 C -0.0726(6) 0.8766(5) 0.6460(4) 0.0268(13) Uani 1 1 d .
C75 C -0.0600(6) 0.7577(6) 0.6192(4) 0.0291(14) Uani 1 1 d .
H75A H -0.1158 0.7698 0.5634 0.035 Uiso 1 1 calc R
C76 C 0.0363(6) 0.6203(6) 0.6761(4) 0.0195(12) Uani 1 1 d .
H76A H 0.0461 0.5364 0.6609 0.023 Uiso 1 1 calc R
P3 P 0.05630(15) 0.58664(15) 0.37017(10) 0.0164(3) Uani 1 1 d .
F31 F 0.1616(4) 0.6134(4) 0.4279(3) 0.0445(10) Uani 1 1 d .
F32 F -0.0517(4) 0.5610(4) 0.3114(3) 0.0424(9) Uani 1 1 d .
F33 F 0.0214(5) 0.5170(4) 0.4686(2) 0.0430(10) Uani 1 1 d .
F34 F -0.0706(3) 0.7420(3) 0.3725(2) 0.0305(8) Uani 1 1 d .
F35 F 0.0862(4) 0.6590(4) 0.2698(3) 0.0524(11) Uani 1 1 d .
F36 F 0.1784(4) 0.4331(4) 0.3649(3) 0.0385(9) Uani 1 1 d .
P4 P 1.01601(16) 0.24562(16) 0.73666(10) 0.0192(3) Uani 1 1 d .
F41 F 1.1095(4) 0.2626(5) 0.8131(3) 0.0536(11) Uani 1 1 d .
F42 F 0.9231(4) 0.2289(4) 0.6615(2) 0.0358(8) Uani 1 1 d .
F43 F 0.9524(4) 0.1860(4) 0.8232(3) 0.0534(11) Uani 1 1 d .
F44 F 0.8929(4) 0.4057(4) 0.7294(3) 0.0454(10) Uani 1 1 d .
F45 F 1.0829(4) 0.3046(4) 0.6514(2) 0.0362(8) Uani 1 1 d .
F46 F 1.1385(3) 0.0848(3) 0.7455(3) 0.0346(9) Uani 1 1 d .
O100 O 0.5957(5) 0.0527(5) 0.3629(4) 0.0833(15) Uani 1 1 d .
H100 H 0.6140 0.1016 0.3165 0.125 Uiso 1 1 calc R
C100 C 0.4569(7) 0.1399(7) 0.3837(6) 0.075(2) Uani 1 1 d .
H10A H 0.4620 0.1614 0.4460 0.113 Uiso 1 1 calc R
H10B H 0.4048 0.0877 0.3872 0.113 Uiso 1 1 calc R
H10C H 0.4086 0.2303 0.3322 0.113 Uiso 1 1 calc R

loop_
_atom_site_aniso_label
_atom_site_aniso_U_11
_atom_site_aniso_U_22
_atom_site_aniso_U_33
_atom_site_aniso_U_23
_atom_site_aniso_U_13
_atom_site_aniso_U_12
Ru1 0.0117(2) 0.0212(2) 0.00847(19) -0.00137(16) 0.00071(16) -0.00808(18)
Cl1 0.0263(7) 0.0237(7) 0.0203(6) -0.0043(5) 0.0001(5) -0.0147(6)
P1 0.0143(6) 0.0191(7) 0.0091(6) -0.0038(5) 0.0021(5) -0.0108(5)
N1 0.019(3) 0.017(2) 0.022(2) -0.0040(19) 0.000(2) -0.009(2)
O1 0.0264(18) 0.0217(18) 0.0178(16) -0.0112(14) 0.0062(14) -0.0135(15)
O2 0.0347(18) 0.044(2) 0.0263(16) -0.0198(15) 0.0071(14) -0.0121(16)
F1 0.0284(16) 0.0204(15) 0.053(2) 0.0131(14) -0.0049(14) -0.0041(12)
C1 0.013(2) 0.041(3) 0.013(2) -0.013(2) 0.0013(18) -0.012(2)
C2 0.023(3) 0.035(3) 0.004(2) 0.0022(19) 0.0007(18) -0.011(2)
C3 0.019(3) 0.041(3) 0.009(2) 0.002(2) 0.0030(19) -0.018(2)
C4 0.019(3) 0.039(4) 0.023(3) -0.006(3) 0.010(2) -0.016(3)
C5 0.018(3) 0.032(3) 0.011(3) 0.000(2) 0.005(2) -0.008(3)
C6 0.015(2) 0.033(3) 0.011(2) -0.010(2) 0.0068(19) -0.013(2)
C7 0.024(3) 0.030(3) 0.020(2) -0.018(2) 0.0085(19) -0.014(2)
C8 0.030(3) 0.024(3) 0.031(3) -0.017(2) 0.012(2) -0.014(2)
C9 0.072(4) 0.088(5) 0.047(3) -0.034(3) 0.016(3) -0.048(4)
C11 0.017(2) 0.016(2) 0.016(2) -0.0063(18) 0.0019(17) -0.0117(19)
C12 0.024(2) 0.020(3) 0.018(2) 0.002(2) -0.0039(19) -0.011(2)
C13 0.031(3) 0.021(3) 0.021(3) 0.005(2) -0.004(2) -0.011(2)
C14 0.020(2) 0.020(3) 0.010(2) -0.0075(18) -0.0039(17) 0.000(2)
C15 0.017(2) 0.030(3) 0.024(2) -0.011(2) 0.0049(19) -0.014(2)
C16 0.018(2) 0.017(2) 0.013(2) -0.0017(18) -0.0014(18) -0.0065(19)
C21 0.015(3) 0.014(2) 0.012(2) -0.003(2) 0.005(2) -0.006(2)
C22 0.026(3) 0.031(3) 0.020(2) -0.003(2) 0.007(2) -0.022(2)
C23 0.028(3) 0.028(3) 0.017(2) -0.010(2) 0.005(2) -0.016(2)
C24 0.023(3) 0.033(3) 0.019(3) -0.001(2) 0.009(2) -0.013(2)
C25 0.017(3) 0.031(3) 0.025(3) -0.005(3) 0.000(2) -0.014(3)
C26 0.018(3) 0.023(3) 0.013(2) 0.002(2) -0.001(2) -0.015(2)
C31 0.014(3) 0.013(3) 0.017(3) -0.002(2) 0.003(2) -0.004(2)
C32 0.030(3) 0.036(3) 0.033(3) -0.015(2) -0.004(2) -0.015(2)
C33 0.030(3) 0.012(2) 0.049(3) -0.008(2) -0.004(3) -0.010(2)
C34 0.016(2) 0.012(2) 0.031(3) 0.006(2) -0.003(2) -0.0025(19)
C35 0.017(3) 0.025(3) 0.026(3) -0.001(2) -0.005(2) -0.010(2)
C36 0.018(3) 0.016(3) 0.028(3) 0.000(2) -0.005(2) -0.007(2)
Ru2 0.0127(2) 0.0192(2) 0.0105(2) -0.00320(17) 0.00236(16) -0.00707(18)
Cl2 0.0193(6) 0.0207(6) 0.0218(6) -0.0054(5) 0.0002(5) -0.0106(5)
P2 0.0174(7) 0.0133(6) 0.0155(6) -0.0035(5) 0.0023(5) -0.0075(5)
N2 0.015(2) 0.023(2) 0.008(2) -0.0020(18) 0.0037(18) -0.008(2)
O3 0.0245(18) 0.0168(17) 0.0232(17) -0.0088(14) 0.0032(14) -0.0109(14)
O4 0.0320(18) 0.0345(19) 0.0371(18) -0.0137(15) 0.0044(14) -0.0177(15)
F2 0.0305(16) 0.0197(15) 0.0481(19) 0.0057(13) -0.0027(14) -0.0037(12)
C41 0.029(3) 0.035(3) 0.018(2) -0.014(2) 0.008(2) -0.013(3)
C42 0.017(3) 0.051(4) 0.012(2) -0.010(2) 0.0027(19) -0.005(3)
C43 0.033(3) 0.026(3) 0.026(3) -0.003(2) 0.019(3) -0.009(3)
C44 0.022(3) 0.025(3) 0.014(3) -0.001(2) 0.007(2) -0.010(3)
C45 0.016(3) 0.032(3) 0.023(3) -0.016(3) 0.012(2) -0.012(2)
C46 0.019(3) 0.029(3) 0.015(2) -0.011(2) 0.0008(19) -0.002(2)
C47 0.024(3) 0.028(3) 0.028(3) -0.015(2) 0.003(2) -0.010(2)
C48 0.037(3) 0.027(3) 0.032(3) -0.012(2) 0.006(2) -0.016(2)
C49 0.056(3) 0.033(3) 0.066(4) -0.022(3) 0.000(3) -0.026(3)
C51 0.020(3) 0.022(3) 0.013(3) 0.003(2) -0.002(2) -0.016(2)
C52 0.023(3) 0.036(3) 0.031(3) -0.015(3) -0.003(2) -0.016(3)
C53 0.023(3) 0.050(4) 0.032(4) -0.002(3) 0.007(3) -0.025(3)
C54 0.021(3) 0.055(4) 0.027(3) -0.012(3) 0.009(3) -0.020(3)
C55 0.041(3) 0.040(3) 0.031(3) -0.017(3) 0.021(3) -0.021(3)
C56 0.034(3) 0.028(3) 0.019(2) -0.011(2) 0.012(2) -0.022(2)
C61 0.015(2) 0.011(2) 0.015(2) -0.0051(18) -0.0029(17) -0.0018(18)
C62 0.034(3) 0.023(3) 0.026(3) 0.004(2) -0.002(2) -0.018(2)
C63 0.034(3) 0.020(3) 0.023(3) 0.001(2) -0.010(2) 0.000(2)
C64 0.012(2) 0.026(3) 0.026(3) -0.014(2) -0.0021(19) 0.004(2)
C65 0.015(2) 0.025(3) 0.019(2) -0.009(2) -0.0005(18) -0.002(2)
C66 0.020(2) 0.022(3) 0.013(2) -0.0045(19) 0.0013(18) -0.008(2)
C71 0.014(3) 0.026(3) 0.016(3) -0.007(2) 0.006(2) -0.013(2)
C72 0.020(2) 0.018(2) 0.023(2) -0.010(2) -0.0036(19) -0.004(2)
C73 0.031(3) 0.028(3) 0.040(3) -0.016(2) 0.010(2) -0.017(2)
C74 0.023(3) 0.015(2) 0.036(3) -0.002(2) 0.005(2) -0.006(2)
C75 0.022(3) 0.035(3) 0.023(3) -0.002(2) -0.003(2) -0.012(2)
C76 0.020(3) 0.020(3) 0.023(3) -0.008(2) 0.004(2) -0.012(2)
P3 0.0184(7) 0.0183(6) 0.0127(6) -0.0006(5) 0.0000(5) -0.0108(5)
F31 0.0328(19) 0.0214(16) 0.071(2) -0.0072(16) -0.0271(17) -0.0094(14)
F32 0.0419(18) 0.0466(19) 0.046(2) -0.0149(15) -0.0111(15) -0.0263(16)
F33 0.083(3) 0.037(2) 0.0192(15) -0.0052(14) 0.0191(16) -0.039(2)
F34 0.0263(16) 0.0225(15) 0.0337(16) -0.0045(13) 0.0010(13) -0.0065(13)
F35 0.074(3) 0.041(2) 0.0379(19) -0.0022(15) 0.0289(18) -0.0291(19)
F36 0.0295(18) 0.0279(18) 0.053(2) -0.0152(15) 0.0063(15) -0.0086(15)
P4 0.0220(7) 0.0270(7) 0.0151(6) -0.0056(5) 0.0022(5) -0.0171(6)
F41 0.067(3) 0.076(3) 0.0416(19) -0.0179(18) -0.0097(18) -0.052(2)
F42 0.0308(18) 0.0373(19) 0.0347(17) -0.0123(15) -0.0116(14) -0.0121(15)
F43 0.082(3) 0.079(3) 0.0369(18) -0.0210(19) 0.0335(19) -0.067(2)
F44 0.0310(19) 0.0307(19) 0.076(3) -0.0257(18) 0.0168(18) -0.0116(16)
F45 0.0446(19) 0.0300(17) 0.0321(18) -0.0011(14) 0.0152(15) -0.0203(15)
F46 0.0227(15) 0.0195(16) 0.050(2) 0.0090(14) -0.0119(14) -0.0094(13)
O100 0.074(3) 0.068(3) 0.113(4) -0.026(3) 0.035(3) -0.038(3)
C100 0.060(4) 0.058(5) 0.107(6) -0.028(4) 0.030(4) -0.026(4)

loop_
_atom_type_symbol
_atom_type_description
_atom_type_scat_dispersion_real
_atom_type_scat_dispersion_imag
_atom_type_scat_source
C C 0.0033 0.0016 'International Tables Vol C Tables 4.2.6.8 and 6.1.1.4'
H H 0.0000 0.0000 'International Tables Vol C Tables 4.2.6.8 and 6.1.1.4'
N N 0.0061 0.0033 'International Tables Vol C Tables 4.2.6.8 and 6.1.1.4'
O O 0.0106 0.0060 'International Tables Vol C Tables 4.2.6.8 and 6.1.1.4'
F F 0.0171 0.0103 'International Tables Vol C Tables 4.2.6.8 and 6.1.1.4'
P P 0.1023 0.0942 'International Tables Vol C Tables 4.2.6.8 and 6.1.1.4'
Cl Cl 0.1484 0.1585 'International Tables Vol C Tables 4.2.6.8 and 6.1.1.4'
Ru Ru -1.2594 0.8363 'International Tables Vol C Tables 4.2.6.8 and 6.1.1.4'

loop_
_exptl_crystal_face_index_h
_exptl_crystal_face_index_k
_exptl_crystal_face_index_l
_exptl_crystal_face_perp_dist
1 0 0 0.155
-1 0 0 0.145
0 1 0 0.100
0 -1 0 0.171
0 0 1 0.075
0 0 -1 0.075
0 -1 -2 0.109
-1 -1 0 0.142
1 1 0 0.125

loop_
_geom_angle_atom_site_label_1
_geom_angle_atom_site_label_2
_geom_angle_atom_site_label_3
_geom_angle
N1 Ru1 C1 93.30(18)
N1 Ru1 C6 120.41(18)
C1 Ru1 C6 37.71(19)
N1 Ru1 C4 152.94(19)
C1 Ru1 C4 79.6(2)
C6 Ru1 C4 68.0(2)
N1 Ru1 C5 158.80(19)
C1 Ru1 C5 67.9(2)
C6 Ru1 C5 38.4(2)
C4 Ru1 C5 36.8(2)
N1 Ru1 C2 93.08(19)
C1 Ru1 C2 37.1(2)
C6 Ru1 C2 66.9(2)
C4 Ru1 C2 65.6(2)
C5 Ru1 C2 78.0(2)
N1 Ru1 P1 88.29(13)
C1 Ru1 P1 116.41(16)
C6 Ru1 P1 89.67(14)
C4 Ru1 P1 118.33(16)
C5 Ru1 P1 91.38(14)
C2 Ru1 P1 153.50(15)
N1 Ru1 C3 115.79(18)
C1 Ru1 C3 66.5(2)
C6 Ru1 C3 79.8(2)
C4 Ru1 C3 37.5(2)
C5 Ru1 C3 66.9(2)
C2 Ru1 C3 35.44(19)
P1 Ru1 C3 155.85(14)
N1 Ru1 Cl1 82.94(12)
C1 Ru1 Cl1 156.49(15)
C6 Ru1 Cl1 156.29(14)
C4 Ru1 Cl1 93.20(17)
C5 Ru1 Cl1 118.21(16)
C2 Ru1 Cl1 119.69(15)
P1 Ru1 Cl1 86.76(5)
C3 Ru1 Cl1 94.15(15)
O1 P1 C11 104.3(2)
O1 P1 C21 98.6(2)
C11 P1 C21 103.1(2)
O1 P1 Ru1 112.56(14)
C11 P1 Ru1 117.23(17)
C21 P1 Ru1 118.58(17)
C31 N1 Ru1 116.2(3)
C31 N1 H1B 108.2
Ru1 N1 H1B 108.2
C31 N1 H1C 108.2
Ru1 N1 H1C 108.2
H1B N1 H1C 107.4
C8 O1 P1 119.7(3)
C7 O2 C9 114.2(4)
C6 C1 C2 120.7(5)
C6 C1 Ru1 71.2(3)
C2 C1 Ru1 75.3(3)
C6 C1 H1A 119.7
C2 C1 H1A 119.7
Ru1 C1 H1A 125.7
C3 C2 C1 122.0(5)
C3 C2 Ru1 73.3(3)
C1 C2 Ru1 67.6(3)
C3 C2 H2A 119.0
C1 C2 H2A 119.0
Ru1 C2 H2A 133.4
C2 C3 C4 116.9(6)
C2 C3 Ru1 71.2(3)
C4 C3 Ru1 67.4(3)
C2 C3 H3A 121.6
C4 C3 H3A 121.6
Ru1 C3 H3A 132.4
C5 C4 C3 121.9(6)
C5 C4 Ru1 71.6(3)
C3 C4 Ru1 75.1(3)
C5 C4 H4A 119.0
C3 C4 H4A 119.0
Ru1 C4 H4A 126.2
C4 C5 C6 119.7(5)
C4 C5 Ru1 71.5(3)
C6 C5 Ru1 69.8(3)
C4 C5 H5A 120.1
C6 C5 H5A 120.1
Ru1 C5 H5A 131.2
C1 C6 C5 118.5(5)
C1 C6 C7 121.8(5)
C5 C6 C7 119.6(5)
C1 C6 Ru1 71.1(3)
C5 C6 Ru1 71.8(3)
C7 C6 Ru1 127.0(3)
O2 C7 C6 108.7(4)
O2 C7 C8 105.0(4)
C6 C7 C8 115.9(4)
O2 C7 H7A 109.0
C6 C7 H7A 109.0
C8 C7 H7A 109.0
O1 C8 C7 111.6(4)
O1 C8 H8A 109.3
C7 C8 H8A 109.3
O1 C8 H8B 109.3
C7 C8 H8B 109.3
H8A C8 H8B 108.0
O2 C9 H9A 109.5
O2 C9 H9B 109.5
H9A C9 H9B 109.5
O2 C9 H9C 109.5
H9A C9 H9C 109.5
H9B C9 H9C 109.5
C12 C11 C16 119.1(5)
C12 C11 P1 118.0(4)
C16 C11 P1 122.8(4)
C11 C12 C13 119.8(5)
C11 C12 H12A 120.1
C13 C12 H12A 120.1
C14 C13 C12 120.9(5)
C14 C13 H13A 119.6
C12 C13 H13A 119.6
C13 C14 C15 120.1(5)
C13 C14 H14A 120.0
C15 C14 H14A 120.0
C14 C15 C16 119.9(5)
C14 C15 H15A 120.1
C16 C15 H15A 120.1
C15 C16 C11 120.3(5)
C15 C16 H16A 119.8
C11 C16 H16A 119.8
C26 C21 C22 121.7(5)
C26 C21 P1 120.2(4)
C22 C21 P1 118.0(4)
C23 C22 C21 120.1(5)
C23 C22 H22A 120.0
C21 C22 H22A 120.0
C22 C23 C24 119.8(5)
C22 C23 H23A 120.1
C24 C23 H23A 120.1
C25 C24 C23 119.3(5)
C25 C24 H24A 120.3
C23 C24 H24A 120.3
C24 C25 C26 121.7(6)
C24 C25 H25A 119.2
C26 C25 H25A 119.2
C21 C26 C25 117.4(5)
C21 C26 H26A 121.3
C25 C26 H26A 121.3
C32 C31 C36 119.5(5)
C32 C31 N1 120.1(5)
C36 C31 N1 120.4(5)
C31 C32 C33 120.8(5)
C31 C32 H32A 119.6
C33 C32 H32A 119.6
C34 C33 C32 117.5(5)
C34 C33 H33A 121.2
C32 C33 H33A 121.2
C35 C34 C33 123.4(5)
C35 C34 F1 118.6(5)
C33 C34 F1 118.0(5)
C34 C35 C36 118.6(5)
C34 C35 H35A 120.7
C36 C35 H35A 120.7
C31 C36 C35 120.2(5)
C31 C36 H36A 119.9
C35 C36 H36A 119.9
N2 Ru2 C44 150.36(18)
N2 Ru2 C45 161.40(18)
C44 Ru2 C45 37.3(2)
N2 Ru2 C41 96.84(19)
C44 Ru2 C41 79.4(2)
C45 Ru2 C41 65.7(2)
N2 Ru2 C46 124.6(2)
C44 Ru2 C46 67.8(2)
C45 Ru2 C46 36.9(2)
C41 Ru2 C46 36.73(19)
N2 Ru2 C43 114.06(19)
C44 Ru2 C43 37.5(2)
C45 Ru2 C43 66.3(2)
C41 Ru2 C43 66.2(2)
C46 Ru2 C43 79.0(2)
N2 Ru2 C42 92.54(18)
C44 Ru2 C42 66.6(2)
C45 Ru2 C42 77.5(2)
C41 Ru2 C42 37.1(2)
C46 Ru2 C42 66.6(2)
C43 Ru2 C42 36.1(2)
N2 Ru2 P2 87.55(12)
C44 Ru2 P2 121.20(15)
C45 Ru2 P2 93.22(15)
C41 Ru2 P2 112.79(16)
C46 Ru2 P2 88.60(15)
C43 Ru2 P2 158.38(16)
C42 Ru2 P2 149.72(18)
N2 Ru2 Cl2 83.15(12)
C44 Ru2 Cl2 91.10(16)
C45 Ru2 Cl2 115.46(15)
C41 Ru2 Cl2 160.84(16)
C46 Ru2 Cl2 151.52(15)
C43 Ru2 Cl2 96.15(17)
C42 Ru2 Cl2 123.72(18)
P2 Ru2 Cl2 86.37(5)
O3 P2 C51 99.5(2)
O3 P2 C61 102.5(2)
C51 P2 C61 103.8(2)
O3 P2 Ru2 112.15(15)
C51 P2 Ru2 118.34(18)
C61 P2 Ru2 117.98(18)
C71 N2 Ru2 117.9(3)
C71 N2 H2B 107.8
Ru2 N2 H2B 107.8
C71 N2 H2C 107.8
Ru2 N2 H2C 107.8
H2B N2 H2C 107.2
C48 O3 P2 117.2(3)
C47 O4 C49 114.8(4)
C46 C41 C42 121.2(6)
C46 C41 Ru2 71.8(3)
C42 C41 Ru2 73.1(3)
C46 C41 H41A 119.4
C42 C41 H41A 119.4
Ru2 C41 H41A 127.9
C43 C42 C41 119.3(6)
C43 C42 Ru2 70.9(3)
C41 C42 Ru2 69.8(3)
C43 C42 H42A 120.4
C41 C42 H42A 120.4
Ru2 C42 H42A 131.7
C42 C43 C44 120.8(6)
C42 C43 Ru2 73.0(3)
C44 C43 Ru2 69.8(3)
C42 C43 H43A 119.6
C44 C43 H43A 119.6
Ru2 C43 H43A 130.2
C45 C44 C43 118.0(6)
C45 C44 Ru2 71.9(3)
C43 C44 Ru2 72.7(3)
C45 C44 H44A 121.0
C43 C44 H44A 121.0
Ru2 C44 H44A 126.1
C46 C45 C44 122.3(5)
C46 C45 Ru2 71.9(3)
C44 C45 Ru2 70.7(3)
C46 C45 H45A 118.8
C44 C45 H45A 118.8
Ru2 C45 H45A 131.6
C41 C46 C45 118.2(6)
C41 C46 C47 121.5(5)
C45 C46 C47 120.3(5)
C41 C46 Ru2 71.5(3)
C45 C46 Ru2 71.2(3)
C47 C46 Ru2 128.9(4)
O4 C47 C46 108.1(4)
O4 C47 C48 112.4(4)
C46 C47 C48 113.5(4)
O4 C47 H47A 107.5
C46 C47 H47A 107.5
C48 C47 H47A 107.5
O3 C48 C47 111.4(4)
O3 C48 H48A 109.3
C47 C48 H48A 109.3
O3 C48 H48B 109.3
C47 C48 H48B 109.3
H48A C48 H48B 108.0
O4 C49 H49A 109.5
O4 C49 H49B 109.5
H49A C49 H49B 109.5
O4 C49 H49C 109.5
H49A C49 H49C 109.5
H49B C49 H49C 109.5
C56 C51 C52 118.3(5)
C56 C51 P2 119.1(4)
C52 C51 P2 122.5(4)
C53 C52 C51 120.8(6)
C53 C52 H52A 119.6
C51 C52 H52A 119.6
C54 C53 C52 119.4(6)
C54 C53 H53A 120.3
C52 C53 H53A 120.3
C55 C54 C53 120.6(6)
C55 C54 H54A 119.7
C53 C54 H54A 119.7
C54 C55 C56 121.0(6)
C54 C55 H55A 119.5
C56 C55 H55A 119.5
C51 C56 C55 119.7(6)
C51 C56 H56A 120.2
C55 C56 H56A 120.2
C66 C61 C62 120.3(5)
C66 C61 P2 123.2(4)
C62 C61 P2 116.4(4)
C63 C62 C61 120.0(6)
C63 C62 H62A 120.0
C61 C62 H62A 120.0
C62 C63 C64 120.0(5)
C62 C63 H63A 120.0
C64 C63 H63A 120.0
C63 C64 C65 120.5(5)
C63 C64 H64A 119.8
C65 C64 H64A 119.8
C64 C65 C66 119.6(5)
C64 C65 H65A 120.2
C66 C65 H65A 120.2
C61 C66 C65 119.6(5)
C61 C66 H66A 120.2
C65 C66 H66A 120.2
C72 C71 C76 121.8(5)
C72 C71 N2 119.8(5)
C76 C71 N2 118.4(5)
C71 C72 C73 119.5(5)
C71 C72 H72A 120.2
C73 C72 H72A 120.2
C74 C73 C72 119.1(5)
C74 C73 H73A 120.4
C72 C73 H73A 120.4
C73 C74 F2 120.4(5)
C73 C74 C75 122.6(5)
F2 C74 C75 117.0(5)
C74 C75 C76 118.5(5)
C74 C75 H75A 120.8
C76 C75 H75A 120.8
C75 C76 C71 118.4(5)
C75 C76 H76A 120.8
C71 C76 H76A 120.8
F33 P3 F36 91.0(2)
F33 P3 F35 178.1(3)
F36 P3 F35 90.1(2)
F33 P3 F31 90.9(2)
F36 P3 F31 92.0(2)
F35 P3 F31 90.6(2)
F33 P3 F34 89.5(2)
F36 P3 F34 178.0(2)
F35 P3 F34 89.33(19)
F31 P3 F34 89.91(19)
F33 P3 F32 89.2(2)
F36 P3 F32 88.5(2)
F35 P3 F32 89.3(2)
F31 P3 F32 179.5(2)
F34 P3 F32 89.58(19)
F43 P4 F42 90.0(2)
F43 P4 F45 178.7(2)
F42 P4 F45 91.2(2)
F43 P4 F46 89.4(2)
F42 P4 F46 89.91(19)
F45 P4 F46 90.11(19)
F43 P4 F44 89.7(2)
F42 P4 F44 90.3(2)
F45 P4 F44 90.7(2)
F46 P4 F44 179.1(2)
F43 P4 F41 89.7(2)
F42 P4 F41 179.7(2)
F45 P4 F41 89.0(2)
F46 P4 F41 90.2(2)
F44 P4 F41 89.6(2)
C100 O100 H100 109.5
O100 C100 H10A 109.5
O100 C100 H10B 109.5
H10A C100 H10B 109.5
O100 C100 H10C 109.5
H10A C100 H10C 109.5
H10B C100 H10C 109.5

loop_
_geom_bond_atom_site_label_1
_geom_bond_atom_site_label_2
_geom_bond_distance
Ru1 N1 2.154(4)
Ru1 C1 2.176(5)
Ru1 C6 2.176(5)
Ru1 C4 2.200(6)
Ru1 C5 2.201(6)
Ru1 C2 2.275(5)
Ru1 P1 2.2941(14)
Ru1 C3 2.302(5)
Ru1 Cl1 2.3872(14)
P1 O1 1.622(4)
P1 C11 1.805(5)
P1 C21 1.840(5)
N1 C31 1.455(7)
N1 H1B 0.9200
N1 H1C 0.9200
O1 C8 1.449(6)
O2 C7 1.409(5)
O2 C9 1.423(6)
F1 C34 1.377(5)
C1 C6 1.406(7)
C1 C2 1.419(8)
C1 H1A 0.9500
C2 C3 1.393(8)
C2 H2A 0.9500
C3 C4 1.451(8)
C3 H3A 0.9500
C4 C5 1.391(8)
C4 H4A 0.9500
C5 C6 1.440(8)
C5 H5A 0.9500
C6 C7 1.502(7)
C7 C8 1.528(6)
C7 H7A 1.0000
C8 H8A 0.9900
C8 H8B 0.9900
C9 H9A 0.9800
C9 H9B 0.9800
C9 H9C 0.9800
C11 C12 1.392(7)
C11 C16 1.400(7)
C12 C13 1.392(7)
C12 H12A 0.9500
C13 C14 1.372(8)
C13 H13A 0.9500
C14 C15 1.383(7)
C14 H14A 0.9500
C15 C16 1.393(7)
C15 H15A 0.9500
C16 H16A 0.9500
C21 C26 1.384(7)
C21 C22 1.388(7)
C22 C23 1.373(8)
C22 H22A 0.9500
C23 C24 1.393(8)
C23 H23A 0.9500
C24 C25 1.387(8)
C24 H24A 0.9500
C25 C26 1.396(8)
C25 H25A 0.9500
C26 H26A 0.9500
C31 C32 1.374(8)
C31 C36 1.376(8)
C32 C33 1.393(8)
C32 H32A 0.9500
C33 C34 1.367(7)
C33 H33A 0.9500
C34 C35 1.343(8)
C35 C36 1.392(8)
C35 H35A 0.9500
C36 H36A 0.9500
Ru2 N2 2.181(4)
Ru2 C44 2.197(6)
Ru2 C45 2.212(5)
Ru2 C41 2.219(6)
Ru2 C46 2.222(5)
Ru2 C43 2.235(6)
Ru2 C42 2.262(5)
Ru2 P2 2.2874(14)
Ru2 Cl2 2.3960(13)
P2 O3 1.624(4)
P2 C51 1.783(6)
P2 C61 1.822(5)
N2 C71 1.468(7)
N2 H2B 0.9200
N2 H2C 0.9200
O3 C48 1.446(6)
O4 C47 1.415(5)
O4 C49 1.437(6)
F2 C74 1.366(6)
C41 C46 1.399(7)
C41 C42 1.428(8)
C41 H41A 0.9500
C42 C43 1.393(8)
C42 H42A 0.9500
C43 C44 1.425(8)
C43 H43A 0.9500
C44 C45 1.411(8)
C44 H44A 0.9500
C45 C46 1.403(8)
C45 H45A 0.9500
C46 C47 1.525(8)
C47 C48 1.534(6)
C47 H47A 1.0000
C48 H48A 0.9900
C48 H48B 0.9900
C49 H49A 0.9800
C49 H49B 0.9800
C49 H49C 0.9800
C51 C56 1.399(7)
C51 C52 1.406(8)
C52 C53 1.399(9)
C52 H52A 0.9500
C53 C54 1.381(9)
C53 H53A 0.9500
C54 C55 1.361(9)
C54 H54A 0.9500
C55 C56 1.405(8)
C55 H55A 0.9500
C56 H56A 0.9500
C61 C66 1.363(7)
C61 C62 1.408(7)
C62 C63 1.368(8)
C62 H62A 0.9500
C63 C64 1.378(8)
C63 H63A 0.9500
C64 C65 1.389(8)
C64 H64A 0.9500
C65 C66 1.401(7)
C65 H65A 0.9500
C66 H66A 0.9500
C71 C72 1.372(7)
C71 C76 1.398(7)
C72 C73 1.376(7)
C72 H72A 0.9500
C73 C74 1.366(8)
C73 H73A 0.9500
C74 C75 1.387(8)
C75 C76 1.393(8)
C75 H75A 0.9500
C76 H76A 0.9500
P3 F33 1.577(3)
P3 F36 1.583(4)
P3 F35 1.586(4)
P3 F31 1.596(4)
P3 F34 1.602(3)
P3 F32 1.620(4)
P4 F43 1.583(4)
P4 F42 1.583(4)
P4 F45 1.590(3)
P4 F46 1.591(4)
P4 F44 1.592(4)
P4 F41 1.602(4)
O100 C100 1.427(7)
O100 H100 0.8400
C100 H10A 0.9800
C100 H10B 0.9800
C100 H10C 0.9800

loop_
_geom_hbond_atom_site_label_D
_geom_hbond_atom_site_label_H
_geom_hbond_atom_site_label_A
_geom_hbond_distance_DH
_geom_hbond_distance_HA
_geom_hbond_distance_DA
_geom_hbond_angle_DHA
_geom_hbond_site_symmetry_A
N1 H1C F32 0.92 2.10 2.989(6) 161.5 1_655
N2 H2B F41 0.92 2.07 2.993(6) 176.3 1_455
O100 H100 Cl1 0.84 2.52 3.314(5) 158.7 .
